data_4348799
loop_
_publ_author_name
'Domyati, Doaa'
'Hope, Sydney L.'
'Latifi, Reza'
'Hearns, Micah D.'
'Tahsini, Laleh'

_publ_section_title
;
 Cu(I) Complexes of Pincer Pyridine-Based N-Heterocyclic Carbenes with
 Small Wingtip Substituents: Synthesis and Structural and Spectroscopic
 Studies.
;
_journal_issue 22
_journal_name_full 'Inorganic chemistry'
_journal_page_first 11685
_journal_page_last 11693
_journal_paper_doi 10.1021/acs.inorgchem.6b01646
_journal_volume 55
_journal_year 2016
_chemical_formula_moiety 'C17 H21 Cu N5, F6 P'
_chemical_formula_sum 'C17 H21 Cu F6 N5 P'
_chemical_formula_weight 503.90
_space_group_crystal_system monoclinic
_space_group_IT_number 15
_space_group_name_Hall '-C 2yc'
_space_group_name_H-M_alt 'C 1 2/c 1'
_atom_sites_solution_hydrogens geom
_atom_sites_solution_primary direct
_atom_sites_solution_secondary difmap
_audit_creation_date 2016-05-28
_audit_creation_method
;
Olex2 1.2
(compiled 2015.01.26 svn.r3150 for OlexSys, GUI svn.r4998)
;
_cell_angle_alpha 90.00
_cell_angle_beta 132.3400(10)
_cell_angle_gamma 90.00
_cell_formula_units_Z 8
_cell_length_a 25.5637(5)
_cell_length_b 11.1587(2)
_cell_length_c 18.8415(6)
_cell_measurement_reflns_used 9944
_cell_measurement_temperature 100
_cell_measurement_theta_max 30.68
_cell_measurement_theta_min 2.93
_cell_volume 3972.76(18)
_computing_cell_refinement 'Bruker SAINT'
_computing_data_collection 'Bruker APEX2'
_computing_data_reduction 'Bruker SAINT'
_computing_molecular_graphics 'Bruker SHELXTL'
_computing_publication_material 'Bruker SHELXTL'
_computing_structure_refinement 'SHELXL-2014 (Sheldrick 2014)'
_computing_structure_solution 'SHELXS-97 (Sheldrick 2008)'
_diffrn_ambient_temperature 100
_diffrn_measured_fraction_theta_full 0.998
_diffrn_measured_fraction_theta_max 0.998
_diffrn_measurement_device_type 'Bruker APEX-II CCD'
_diffrn_measurement_method '\f and \w scans'
_diffrn_radiation_monochromator graphite
_diffrn_radiation_type MoK\a
_diffrn_radiation_wavelength 0.71073
_diffrn_reflns_av_R_equivalents 0.0284
_diffrn_reflns_av_unetI/netI 0.0170
_diffrn_reflns_limit_h_max 36
_diffrn_reflns_limit_h_min -36
_diffrn_reflns_limit_k_max 15
_diffrn_reflns_limit_k_min -15
_diffrn_reflns_limit_l_max 27
_diffrn_reflns_limit_l_min -26
_diffrn_reflns_number 51207
_diffrn_reflns_theta_full 30.68
_diffrn_reflns_theta_max 30.68
_diffrn_reflns_theta_min 2.12
_diffrn_source 'fine-focus sealed tube'
_diffrn_standards_number 0
_exptl_absorpt_coefficient_mu 1.250
_exptl_absorpt_correction_T_max 0.7461
_exptl_absorpt_correction_T_min 0.5979
_exptl_absorpt_correction_type multi-scan
_exptl_absorpt_process_details
;
SADABS-2014/5 (Bruker,2014/5) was used for absorption correction.
wR2(int) was 0.0731 before and 0.0448 after correction.
The Ratio of minimum to maximum transmission is 0.8014.
The \l/2 correction factor is 0.00150.
;
_exptl_crystal_colour 'clear whiteish yellow'
_exptl_crystal_colour_lustre clear
_exptl_crystal_colour_modifier whiteish
_exptl_crystal_colour_primary yellow
_exptl_crystal_density_diffrn 1.685
_exptl_crystal_density_method 'not measured'
_exptl_crystal_description cube
_exptl_crystal_F_000 2048
_exptl_crystal_size_max 0.143
_exptl_crystal_size_mid 0.112
_exptl_crystal_size_min 0.075
_refine_diff_density_max 1.059
_refine_diff_density_min -0.536
_refine_diff_density_rms 0.076
_refine_ls_extinction_method none
_refine_ls_goodness_of_fit_ref 1.073
_refine_ls_hydrogen_treatment constr
_refine_ls_matrix_type full
_refine_ls_number_parameters 273
_refine_ls_number_reflns 6149
_refine_ls_number_restraints 0
_refine_ls_restrained_S_all 1.073
_refine_ls_R_factor_all 0.0355
_refine_ls_R_factor_gt 0.0312
_refine_ls_shift/su_max 0.002
_refine_ls_shift/su_mean 0.000
_refine_ls_structure_factor_coef Fsqd
_refine_ls_weighting_details 'calc w=1/[\s^2^(Fo^2^)+(0.0487P)^2^+3.4973P] where P=(Fo^2^+2Fc^2^)/3'
_refine_ls_weighting_scheme calc
_refine_ls_wR_factor_gt 0.0825
_refine_ls_wR_factor_ref 0.0851
_reflns_number_gt 5412
_reflns_number_total 6149
_reflns_threshold_expression >2sigma(I)
_cod_data_source_file ic6b01646_si_002.cif
_cod_data_source_block fi_abs_lt_ii_37c
_cod_original_cell_volume 3972.75(16)
_cod_database_code 4348799
_olex2_refinement_description
;
1. Fixed Uiso
 At 1.2 times of:
  All C(H) groups, All C(H,H) groups
 At 1.5 times of:
  All C(H,H,H) groups
2.a Secondary CH2 refined with riding coordinates:
 C4(H4A,H4B), C7(H7A,H7B), C13(H13A,H13B), C16(H16A,H16B)
2.b Aromatic/amide H refined with riding coordinates:
 C5(H5), C6(H6), C9(H9), C10(H10), C11(H11), C14(H14), C15(H15)
2.c Idealised Me refined as rotating group:
 C3(H3A,H3B,H3C), C17(H17A,H17B,H17C)
;
_olex2_submission_special_instructions 'No special instructions were received'

loop_
_space_group_symop_id
_space_group_symop_operation_xyz
1 'x, y, z'
2 '-x, y, -z+1/2'
3 'x+1/2, y+1/2, z'
4 '-x+1/2, y+1/2, -z+1/2'
5 '-x, -y, -z'
6 'x, -y, z-1/2'
7 '-x+1/2, -y+1/2, -z'
8 'x+1/2, -y+1/2, z-1/2'

loop_
_atom_site_label
_atom_site_type_symbol
_atom_site_fract_x
_atom_site_fract_y
_atom_site_fract_z
_atom_site_U_iso_or_equiv
_atom_site_adp_type
_atom_site_occupancy
_atom_site_calc_flag
_atom_site_refinement_flags_posn
Cu1 Cu 0.078498(9) 0.024280(14) 0.603103(12) 0.01667(6) Uani 1 d .
N1 N 0.03953(6) 0.03097(9) 0.69119(8) 0.0153(2) Uani 1 d .
N2 N 0.08397(6) -0.21995(9) 0.54772(8) 0.01458(19) Uani 1 d .
N3 N 0.03996(6) -0.21903(9) 0.61203(8) 0.01465(19) Uani 1 d .
N4 N 0.09917(6) 0.26854(9) 0.67538(8) 0.01525(19) Uani 1 d .
N5 N 0.14856(6) 0.24808(10) 0.61900(8) 0.0165(2) Uani 1 d .
C1 C 0.06590(7) -0.14475(11) 0.58468(9) 0.0152(2) Uani 1 d .
C2 C 0.11089(7) 0.18676(11) 0.63386(9) 0.0159(2) Uani 1 d .
C3 C 0.19993(8) -0.17086(15) 0.60162(11) 0.0256(3) Uani 1 d .
H3A H 0.2230 -0.1431 0.5791 0.038 Uiso 1 calc GR
H3B H 0.2189 -0.2495 0.6322 0.038 Uiso 1 calc GR
H3C H 0.2090 -0.1135 0.6482 0.038 Uiso 1 calc GR
C4 C 0.12107(7) -0.18088(12) 0.51729(9) 0.0164(2) Uani 1 d .
H4A H 0.1023 -0.1021 0.4850 0.020 Uiso 1 calc R
H4B H 0.1120 -0.2390 0.4704 0.020 Uiso 1 calc R
C5 C 0.06938(7) -0.33794(11) 0.55110(9) 0.0170(2) Uani 1 d .
H5 H 0.0777 -0.4061 0.5296 0.020 Uiso 1 calc R
C6 C 0.04090(7) -0.33738(11) 0.59118(10) 0.0171(2) Uani 1 d .
H6 H 0.0248 -0.4049 0.6026 0.021 Uiso 1 calc R
C7 C 0.01164(7) -0.17923(12) 0.65494(10) 0.0176(2) Uani 1 d .
H7A H 0.0103 -0.2480 0.6869 0.021 Uiso 1 calc R
H7B H -0.0374 -0.1501 0.6036 0.021 Uiso 1 calc R
C8 C 0.05609(7) -0.08060(11) 0.72718(9) 0.0158(2) Uani 1 d .
C9 C 0.11214(7) -0.10553(13) 0.82407(10) 0.0190(2) Uani 1 d .
H9 H 0.1224 -0.1856 0.8472 0.023 Uiso 1 calc R
C10 C 0.15269(8) -0.01067(13) 0.88606(10) 0.0208(3) Uani 1 d .
H10 H 0.1913 -0.0249 0.9525 0.025 Uiso 1 calc R
C11 C 0.13609(7) 0.10555(13) 0.84961(9) 0.0191(2) Uani 1 d .
H11 H 0.1631 0.1719 0.8906 0.023 Uiso 1 calc R
C12 C 0.07913(7) 0.12225(12) 0.75199(9) 0.0157(2) Uani 1 d .
C13 C 0.06057(7) 0.24426(12) 0.70629(9) 0.0174(2) Uani 1 d .
H13A H 0.0090 0.2484 0.6501 0.021 Uiso 1 calc R
H13B H 0.0726 0.3062 0.7529 0.021 Uiso 1 calc R
C14 C 0.12775(7) 0.37879(11) 0.68441(9) 0.0179(2) Uani 1 d .
H14 H 0.1258 0.4497 0.7104 0.021 Uiso 1 calc R
C15 C 0.15900(7) 0.36601(12) 0.64897(9) 0.0187(2) Uani 1 d .
H15 H 0.1834 0.4262 0.6453 0.022 Uiso 1 calc R
C16 C 0.18383(8) 0.19253(12) 0.59037(10) 0.0202(2) Uani 1 d .
H16A H 0.1789 0.2452 0.5439 0.024 Uiso 1 calc R
H16B H 0.1606 0.1152 0.5582 0.024 Uiso 1 calc R
C17 C 0.26156(9) 0.17128(17) 0.67626(12) 0.0319(3) Uani 1 d .
H17A H 0.2832 0.1303 0.6555 0.048 Uiso 1 calc GR
H17B H 0.2665 0.1214 0.7233 0.048 Uiso 1 calc GR
H17C H 0.2853 0.2483 0.7056 0.048 Uiso 1 calc GR
P1 P 0.130288(17) 0.48571(3) 0.40899(2) 0.01421(7) Uani 1 d .
F1 F 0.08860(5) 0.43896(10) 0.30251(7) 0.0325(2) Uani 1 d .
F2 F 0.07284(5) 0.58985(8) 0.36683(6) 0.02421(18) Uani 1 d .
F3 F 0.17272(5) 0.53322(8) 0.51584(6) 0.02729(19) Uani 1 d .
F4 F 0.08483(5) 0.39959(9) 0.41743(8) 0.0326(2) Uani 1 d .
F5 F 0.17639(5) 0.57278(9) 0.40164(7) 0.0302(2) Uani 1 d .
F6 F 0.18782(5) 0.38157(8) 0.45136(7) 0.02432(18) Uani 1 d .

loop_
_atom_site_aniso_label
_atom_site_aniso_U_11
_atom_site_aniso_U_22
_atom_site_aniso_U_33
_atom_site_aniso_U_23
_atom_site_aniso_U_13
_atom_site_aniso_U_12
Cu1 0.02452(9) 0.01139(9) 0.02080(9) -0.00234(5) 0.01798(8) -0.00221(5)
N1 0.0173(5) 0.0154(5) 0.0164(5) -0.0014(4) 0.0126(4) -0.0001(4)
N2 0.0166(5) 0.0130(5) 0.0162(4) -0.0013(4) 0.0119(4) -0.0007(4)
N3 0.0171(5) 0.0127(5) 0.0172(5) -0.0009(4) 0.0127(4) -0.0009(4)
N4 0.0175(5) 0.0118(4) 0.0158(5) -0.0008(4) 0.0110(4) 0.0002(4)
N5 0.0198(5) 0.0135(5) 0.0162(5) 0.0006(4) 0.0121(4) 0.0004(4)
C1 0.0175(5) 0.0135(5) 0.0168(5) -0.0016(4) 0.0125(5) -0.0013(4)
C2 0.0184(5) 0.0145(5) 0.0151(5) 0.0005(4) 0.0114(5) 0.0010(4)
C3 0.0176(6) 0.0355(8) 0.0220(6) 0.0006(6) 0.0126(5) -0.0047(5)
C4 0.0188(5) 0.0176(6) 0.0170(5) -0.0018(4) 0.0138(5) -0.0021(4)
C5 0.0191(6) 0.0124(5) 0.0216(6) -0.0018(4) 0.0145(5) -0.0010(4)
C6 0.0194(6) 0.0121(5) 0.0226(6) -0.0014(4) 0.0153(5) -0.0013(4)
C7 0.0206(6) 0.0172(6) 0.0226(6) -0.0024(4) 0.0176(5) -0.0023(4)
C8 0.0182(5) 0.0172(6) 0.0185(5) -0.0009(4) 0.0149(5) -0.0006(4)
C9 0.0212(6) 0.0206(6) 0.0200(6) 0.0038(5) 0.0158(5) 0.0032(5)
C10 0.0188(6) 0.0277(7) 0.0151(6) 0.0026(5) 0.0111(5) 0.0016(5)
C11 0.0195(6) 0.0226(6) 0.0166(6) -0.0034(5) 0.0127(5) -0.0026(5)
C12 0.0176(5) 0.0172(5) 0.0170(5) -0.0017(4) 0.0135(5) 0.0002(4)
C13 0.0188(5) 0.0161(5) 0.0186(5) -0.0017(4) 0.0131(5) 0.0011(4)
C14 0.0206(6) 0.0111(5) 0.0169(5) 0.0001(4) 0.0106(5) 0.0003(4)
C15 0.0222(6) 0.0128(5) 0.0183(6) 0.0005(4) 0.0125(5) -0.0014(4)
C16 0.0282(7) 0.0181(6) 0.0223(6) 0.0010(5) 0.0202(6) 0.0006(5)
C17 0.0251(7) 0.0416(9) 0.0322(8) -0.0039(7) 0.0206(7) 0.0032(6)
P1 0.01559(14) 0.01355(14) 0.01583(15) 0.00021(10) 0.01154(13) -0.00018(11)
F1 0.0319(5) 0.0360(5) 0.0199(4) -0.0071(4) 0.0135(4) 0.0052(4)
F2 0.0241(4) 0.0227(4) 0.0251(4) 0.0028(3) 0.0163(4) 0.0084(3)
F3 0.0291(5) 0.0313(5) 0.0170(4) -0.0032(3) 0.0137(4) 0.0022(4)
F4 0.0259(4) 0.0289(5) 0.0461(6) 0.0088(4) 0.0256(4) -0.0033(4)
F5 0.0280(5) 0.0300(5) 0.0392(5) 0.0117(4) 0.0253(4) -0.0004(4)
F6 0.0236(4) 0.0201(4) 0.0290(4) 0.0036(3) 0.0176(4) 0.0061(3)

loop_
_atom_type_symbol
_atom_type_description
_atom_type_scat_dispersion_real
_atom_type_scat_dispersion_imag
_atom_type_scat_source
C C 0.0033 0.0016 'International Tables Vol C Tables 4.2.6.8 and 6.1.1.4'
H H 0.0000 0.0000 'International Tables Vol C Tables 4.2.6.8 and 6.1.1.4'
Cu Cu 0.3201 1.2651 'International Tables Vol C Tables 4.2.6.8 and 6.1.1.4'
F F 0.0171 0.0103 'International Tables Vol C Tables 4.2.6.8 and 6.1.1.4'
N N 0.0061 0.0033 'International Tables Vol C Tables 4.2.6.8 and 6.1.1.4'
P P 0.1023 0.0942 'International Tables Vol C Tables 4.2.6.8 and 6.1.1.4'

loop_
_geom_angle_atom_site_label_1
_geom_angle_atom_site_label_2
_geom_angle_atom_site_label_3
_geom_angle
C1 Cu1 N1 93.31(4)
C1 Cu1 C2 168.09(5)
C2 Cu1 N1 93.24(5)
C8 N1 Cu1 100.41(8)
C8 N1 C12 118.12(11)
C12 N1 Cu1 100.61(8)
C1 N2 C4 123.43(11)
C1 N2 C5 111.75(11)
C5 N2 C4 124.54(11)
C1 N3 C6 111.60(10)
C1 N3 C7 124.74(11)
C6 N3 C7 123.62(11)
C2 N4 C13 124.82(11)
C2 N4 C14 111.42(11)
C14 N4 C13 123.76(11)
C2 N5 C15 111.35(11)
C2 N5 C16 124.19(11)
C15 N5 C16 123.71(11)
N2 C1 Cu1 129.22(9)
N2 C1 N3 103.83(11)
N3 C1 Cu1 126.83(9)
N4 C2 Cu1 126.28(9)
N5 C2 Cu1 129.68(9)
N5 C2 N4 104.03(11)
H3A C3 H3B 109.5
H3A C3 H3C 109.5
H3B C3 H3C 109.5
C4 C3 H3A 109.5
C4 C3 H3B 109.5
C4 C3 H3C 109.5
N2 C4 C3 111.52(11)
N2 C4 H4A 109.3
N2 C4 H4B 109.3
C3 C4 H4A 109.3
C3 C4 H4B 109.3
H4A C4 H4B 108.0
N2 C5 H5 126.8
C6 C5 N2 106.49(11)
C6 C5 H5 126.8
N3 C6 H6 126.8
C5 C6 N3 106.32(11)
C5 C6 H6 126.8
N3 C7 H7A 109.3
N3 C7 H7B 109.3
N3 C7 C8 111.48(10)
H7A C7 H7B 108.0
C8 C7 H7A 109.3
C8 C7 H7B 109.3
N1 C8 C7 115.57(11)
N1 C8 C9 122.92(12)
C9 C8 C7 121.47(12)
C8 C9 H9 120.8
C10 C9 C8 118.45(13)
C10 C9 H9 120.8
C9 C10 H10 120.4
C9 C10 C11 119.20(12)
C11 C10 H10 120.4
C10 C11 H11 120.7
C12 C11 C10 118.50(12)
C12 C11 H11 120.7
N1 C12 C11 122.81(12)
N1 C12 C13 115.50(11)
C11 C12 C13 121.58(12)
N4 C13 C12 110.85(10)
N4 C13 H13A 109.5
N4 C13 H13B 109.5
C12 C13 H13A 109.5
C12 C13 H13B 109.5
H13A C13 H13B 108.1
N4 C14 H14 126.7
C15 C14 N4 106.55(11)
C15 C14 H14 126.7
N5 C15 H15 126.7
C14 C15 N5 106.63(11)
C14 C15 H15 126.7
N5 C16 H16A 109.4
N5 C16 H16B 109.4
N5 C16 C17 111.28(12)
H16A C16 H16B 108.0
C17 C16 H16A 109.4
C17 C16 H16B 109.4
C16 C17 H17A 109.5
C16 C17 H17B 109.5
C16 C17 H17C 109.5
H17A C17 H17B 109.5
H17A C17 H17C 109.5
H17B C17 H17C 109.5
F1 P1 F2 90.05(5)
F1 P1 F3 179.40(6)
F1 P1 F5 89.82(6)
F1 P1 F6 90.05(5)
F2 P1 F3 90.10(5)
F2 P1 F5 89.96(5)
F2 P1 F6 179.89(5)
F3 P1 F5 89.61(6)
F4 P1 F1 90.80(6)
F4 P1 F2 90.02(5)
F4 P1 F3 89.78(6)
F4 P1 F5 179.38(6)
F4 P1 F6 89.95(5)
F6 P1 F3 89.80(5)
F6 P1 F5 90.07(5)

loop_
_geom_bond_atom_site_label_1
_geom_bond_atom_site_label_2
_geom_bond_distance
Cu1 N1 2.4452(11)
Cu1 C1 1.9056(13)
Cu1 C2 1.9138(13)
N1 C8 1.3424(17)
N1 C12 1.3464(16)
N2 C1 1.3549(16)
N2 C4 1.4666(16)
N2 C5 1.3815(16)
N3 C1 1.3610(16)
N3 C6 1.3827(16)
N3 C7 1.4708(16)
N4 C2 1.3602(16)
N4 C13 1.4699(17)
N4 C14 1.3816(16)
N5 C2 1.3554(16)
N5 C15 1.3852(16)
N5 C16 1.4641(17)
C3 H3A 0.9800
C3 H3B 0.9800
C3 H3C 0.9800
C3 C4 1.5121(19)
C4 H4A 0.9900
C4 H4B 0.9900
C5 H5 0.9500
C5 C6 1.3569(18)
C6 H6 0.9500
C7 H7A 0.9900
C7 H7B 0.9900
C7 C8 1.5072(18)
C8 C9 1.3927(18)
C9 H9 0.9500
C9 C10 1.389(2)
C10 H10 0.9500
C10 C11 1.393(2)
C11 H11 0.9500
C11 C12 1.3893(18)
C12 C13 1.5066(18)
C13 H13A 0.9900
C13 H13B 0.9900
C14 H14 0.9500
C14 C15 1.3503(19)
C15 H15 0.9500
C16 H16A 0.9900
C16 H16B 0.9900
C16 C17 1.514(2)
C17 H17A 0.9800
C17 H17B 0.9800
C17 H17C 0.9800
P1 F1 1.5977(10)
P1 F2 1.6021(9)
P1 F3 1.6029(9)
P1 F4 1.5964(9)
P1 F5 1.6036(9)
P1 F6 1.6029(9)

loop_
_geom_torsion_atom_site_label_1
_geom_torsion_atom_site_label_2
_geom_torsion_atom_site_label_3
_geom_torsion_atom_site_label_4
_geom_torsion
Cu1 N1 C8 C7 -69.60(11)
Cu1 N1 C8 C9 108.03(12)
Cu1 N1 C12 C11 -107.75(12)
Cu1 N1 C12 C13 68.56(11)
N1 Cu1 C1 N2 -172.63(12)
N1 Cu1 C1 N3 2.91(12)
N1 Cu1 C2 N4 -10.04(11)
N1 Cu1 C2 N5 171.30(12)
N1 C8 C9 C10 -0.06(19)
N1 C12 C13 N4 -87.94(13)
N2 C5 C6 N3 -0.76(14)
N3 C7 C8 N1 86.50(14)
N3 C7 C8 C9 -91.17(14)
N4 C14 C15 N5 0.10(14)
C1 Cu1 N1 C8 26.44(9)
C1 Cu1 N1 C12 147.90(9)
C1 Cu1 C2 N4 -133.3(2)
C1 Cu1 C2 N5 48.0(3)
C1 N2 C4 C3 81.62(15)
C1 N2 C5 C6 0.23(15)
C1 N3 C6 C5 1.08(15)
C1 N3 C7 C8 -41.29(17)
C2 Cu1 N1 C8 -143.61(9)
C2 Cu1 N1 C12 -22.15(9)
C2 Cu1 C1 N2 -49.4(3)
C2 Cu1 C1 N3 126.2(2)
C2 N4 C13 C12 40.04(16)
C2 N4 C14 C15 -0.79(15)
C2 N5 C15 C14 0.62(15)
C2 N5 C16 C17 -97.43(16)
C4 N2 C1 Cu1 2.55(19)
C4 N2 C1 N3 -173.77(11)
C4 N2 C5 C6 174.33(11)
C5 N2 C1 Cu1 176.74(10)
C5 N2 C1 N3 0.41(14)
C5 N2 C4 C3 -91.82(15)
C6 N3 C1 Cu1 -177.35(10)
C6 N3 C1 N2 -0.91(14)
C6 N3 C7 C8 141.28(12)
C7 N3 C1 Cu1 4.95(18)
C7 N3 C1 N2 -178.61(11)
C7 N3 C6 C5 178.81(11)
C7 C8 C9 C10 177.43(12)
C8 N1 C12 C11 0.22(18)
C8 N1 C12 C13 176.53(11)
C8 C9 C10 C11 0.0(2)
C9 C10 C11 C12 0.1(2)
C10 C11 C12 N1 -0.3(2)
C10 C11 C12 C13 -176.35(12)
C11 C12 C13 N4 88.42(14)
C12 N1 C8 C7 -177.68(11)
C12 N1 C8 C9 -0.05(18)
C13 N4 C2 Cu1 1.69(18)
C13 N4 C2 N5 -179.37(11)
C13 N4 C14 C15 179.70(11)
C14 N4 C2 Cu1 -177.80(9)
C14 N4 C2 N5 1.14(14)
C14 N4 C13 C12 -140.52(12)
C15 N5 C2 Cu1 177.82(10)
C15 N5 C2 N4 -1.07(14)
C15 N5 C16 C17 71.79(17)
C16 N5 C2 Cu1 -11.79(19)
C16 N5 C2 N4 169.32(11)
C16 N5 C15 C14 -169.82(12)
